data_1570562
loop_
_publ_author_name
'Dharmasivam, Mahendiran'
'Kaya, Busra'
'Wijesinghe, Tharushi P.'
'Richardson, Vera'
'Harmer, Jeffrey R.'
'Gonzalvez, Miguel A.'
'Lewis, William'
'Azad, Mahan Gholam'
'Bernhardt, Paul V.'
'Richardson, Des R.'

_publ_section_title
;
 Differential transmetallation of complexes of the anti-cancer
 thiosemicarbazone, Dp4e4mT: effects on anti-proliferative efficacy, redox
 activity, oxy-myoglobin and oxy-hemoglobin oxidation.
;
_journal_issue 3
_journal_name_full 'Chemical science'
_journal_page_first 974
_journal_page_last 990
_journal_paper_doi 10.1039/d3sc05723b
_journal_volume 15
_journal_year 2024
_chemical_formula_moiety 'C30 H34 N10 Ni S2, 2(Cl), H2 O'
_chemical_formula_sum 'C30 H36 Cl2 N10 Ni O S2'
_chemical_formula_weight 746.42
_space_group_crystal_system triclinic
_space_group_IT_number 2
_space_group_name_Hall '-P 1'
_space_group_name_H-M_alt 'P -1'
_atom_sites_solution_hydrogens mixed
_atom_sites_solution_primary dual
_audit_creation_date 2018-10-05
_audit_creation_method
;
Olex2 1.2
(compiled 2018.05.29 svn.r3508 for OlexSys, GUI svn.r5506)
;
_audit_update_record
;
2019-10-17 deposited with the CCDC.	2023-12-07 downloaded from the CCDC.
;
_cell_angle_alpha 94.82(2)
_cell_angle_beta 92.36(2)
_cell_angle_gamma 107.67(3)
_cell_formula_units_Z 2
_cell_length_a 9.141(3)
_cell_length_b 14.090(4)
_cell_length_c 14.188(3)
_cell_measurement_reflns_used 738
_cell_measurement_temperature 100(2)
_cell_measurement_theta_max 71.7590
_cell_measurement_theta_min 5.1360
_cell_volume 1730.7(9)
_computing_cell_refinement 'CrysAlisPro 1.171.39.46 (Rigaku OD, 2018)'
_computing_data_collection 'CrysAlisPro 1.171.39.46 (Rigaku OD, 2018)'
_computing_data_reduction 'CrysAlisPro 1.171.39.46 (Rigaku OD, 2018)'
_computing_molecular_graphics 'Olex2 (Dolomanov et al., 2009)'
_computing_publication_material 'Olex2 (Dolomanov et al., 2009)'
_computing_structure_refinement 'ShelXL (Sheldrick, 2015)'
_computing_structure_solution 'ShelXT (Sheldrick, 2015)'
_diffrn_ambient_environment N~2~
_diffrn_ambient_temperature 100(2)
_diffrn_detector 'CCD area detector'
_diffrn_detector_area_resol_mean 10.5861
_diffrn_detector_type 'Agilent Diffraction Atlas detector'
_diffrn_measured_fraction_theta_full 0.995
_diffrn_measured_fraction_theta_max 0.942
_diffrn_measurement_details
;
List of Runs (angles in degrees, time in seconds):

  # Type    Start    End  Width  t~exp~   \w     \q     \k     \f   Frames
#--------------------------------------------------------------------------
  1  \w    -45.00  34.00   1.00   30.00    --  -39.89  38.00 120.00   79
  2  \w    -79.00 -51.00   1.00   30.00    --  -39.89 178.00-150.00   28
  3  \w    -57.00  26.00   1.00   30.00    --  -39.89  57.00 -60.00   83
  4  \w    -84.00  36.00   1.00   30.00    --  -39.89  19.00-120.00  120
  5  \w     57.00 130.00   1.00   30.00    --   39.89 178.00 120.00   73
  6  \w     80.00 130.00   1.00   30.00    --   39.89 178.00 -90.00   50
  7  \w     57.00  86.00   1.00  120.00    --  108.56 -30.00 -60.00   29
  8  \w     37.00  94.00   1.00  120.00    --  108.56 -45.00  60.00   57
  9  \w     36.00  97.00   1.00  120.00    --  108.56 -45.00 120.00   61
 10  \w     43.00 118.00   1.00  120.00    --  108.56-125.00 150.00   75
 11  \w     31.00  87.00   1.00  120.00    --  108.56 -30.00-180.00   56
 12  \w     27.00 110.00   1.00  120.00    --  108.56 -95.00 -60.00   83
 13  \w     98.00 125.00   1.00  120.00    --  108.56 125.00 -90.00   27
 14  \w     85.00 178.00   1.00  120.00    --  108.56  30.00   0.00   93
 15  \w     34.00  98.00   1.00  120.00    --  108.56 -45.00 -90.00   64
 16  \w     59.00 117.00   1.00  120.00    --  108.56-125.00 -90.00   58
 17  \w     35.00  93.00   1.00  120.00    --  108.56 -45.00   0.00   58
 18  \w     69.00  97.00   1.00  120.00    --  108.56-125.00-150.00   28
 19  \w     57.00  82.00   1.00  120.00    --  108.56 -61.00-150.00   25
 20  \w    102.00 129.00   1.00  120.00    --  108.56 125.00-180.00   27
 21  \w     50.00 101.00   1.00  120.00    --  108.56 -95.00  30.00   51
 22  \w     85.00 177.00   1.00  120.00    --  108.56  30.00  90.00   92
;
_diffrn_measurement_device '\k-geometry diffractometer'
_diffrn_measurement_device_type 'SuperNova-Duo, Atlas'
_diffrn_measurement_method '\w scans'
_diffrn_orient_matrix_type 'CrysAlisPro convention (1999,Acta A55,543-557)'
_diffrn_orient_matrix_UB_11 -0.0345128000
_diffrn_orient_matrix_UB_12 0.0176234000
_diffrn_orient_matrix_UB_13 -0.1031422000
_diffrn_orient_matrix_UB_21 -0.1729235000
_diffrn_orient_matrix_UB_22 -0.0280451000
_diffrn_orient_matrix_UB_23 0.0161855000
_diffrn_orient_matrix_UB_31 0.0186916000
_diffrn_orient_matrix_UB_32 0.1104828000
_diffrn_orient_matrix_UB_33 0.0321221000
_diffrn_radiation_collimation 'focusing mirrors'
_diffrn_radiation_monochromator mirror
_diffrn_radiation_probe x-ray
_diffrn_radiation_type CuK\a
_diffrn_radiation_wavelength 1.54184
_diffrn_radiation_wavelength_determination fundamental
_diffrn_reflns_av_R_equivalents 0.1703
_diffrn_reflns_av_unetI/netI 0.2578
_diffrn_reflns_Laue_measured_fraction_full 0.995
_diffrn_reflns_Laue_measured_fraction_max 0.942
_diffrn_reflns_limit_h_max 11
_diffrn_reflns_limit_h_min -11
_diffrn_reflns_limit_k_max 17
_diffrn_reflns_limit_k_min -12
_diffrn_reflns_limit_l_max 17
_diffrn_reflns_limit_l_min -15
_diffrn_reflns_number 11803
_diffrn_reflns_point_group_measured_fraction_full 0.995
_diffrn_reflns_point_group_measured_fraction_max 0.942
_diffrn_reflns_theta_full 67.684
_diffrn_reflns_theta_max 75.368
_diffrn_reflns_theta_min 4.322
_diffrn_source 'microfocus sealed tube'
_diffrn_source_current 0.8
_diffrn_source_power 0.04
_diffrn_source_target Cu
_diffrn_source_type 'Agilent Diffraction microfocus tube'
_diffrn_source_voltage 50
_exptl_absorpt_coefficient_mu 3.690
_exptl_absorpt_correction_T_max 0.999
_exptl_absorpt_correction_T_min 0.804
_exptl_absorpt_correction_type gaussian
_exptl_absorpt_process_details
;
CrysAlisPro 1.171.39.46 (Rigaku Oxford Diffraction, 2018)
Numerical absorption correction based on gaussian integration over
			a multifaceted crystal model
Empirical absorption correction using spherical harmonics,
 implemented in SCALE3 ABSPACK scaling algorithm.
;
_exptl_crystal_colour 'clear red'
_exptl_crystal_colour_lustre clear
_exptl_crystal_colour_primary red
_exptl_crystal_density_diffrn 1.432
_exptl_crystal_description block
_exptl_crystal_F_000 776
_exptl_crystal_recrystallization_method 'crystallised from methanol'
_exptl_crystal_size_max 0.08
_exptl_crystal_size_mid 0.036
_exptl_crystal_size_min 0.016
_refine_diff_density_max 1.144
_refine_diff_density_min -0.467
_refine_diff_density_rms 0.128
_refine_ls_extinction_method none
_refine_ls_goodness_of_fit_ref 0.967
_refine_ls_hydrogen_treatment constr
_refine_ls_matrix_type full
_refine_ls_number_parameters 422
_refine_ls_number_reflns 6761
_refine_ls_number_restraints 0
_refine_ls_restrained_S_all 0.967
_refine_ls_R_factor_all 0.2326
_refine_ls_R_factor_gt 0.1045
_refine_ls_shift/su_max 0.000
_refine_ls_shift/su_mean 0.000
_refine_ls_structure_factor_coef Fsqd
_refine_ls_weighting_details 'w=1/[\s^2^(Fo^2^)+(0.0781P)^2^] where P=(Fo^2^+2Fc^2^)/3'
_refine_ls_weighting_scheme calc
_refine_ls_wR_factor_gt 0.2267
_refine_ls_wR_factor_ref 0.2878
_reflns_Friedel_coverage 0.000
_reflns_number_gt 2584
_reflns_number_total 6761
_reflns_threshold_expression 'I > 2\s(I)'
_cod_data_source_file d3sc05723b2.cif
_cod_data_source_block drr18_s1677
_cod_depositor_comments 'Adding full bibliography for 1570562--1570567.cif.'
_cod_original_cell_volume 1730.8(9)
_cod_database_code 1570562
_sydney_internal_submission_code drr18_s1677
_sydney_internal_submission_date 2018-09-21
_sydney_internal_submission_number s1677
_sydney_internal_client_code dm1
_sydney_internal_client_email mahendiran.dharmasivam@sydney.edu.au
_sydney_internal_client_name 'Mahendiran Dharmasivam'
_sydney_internal_supervisor_code drr
_sydney_internal_supervisor_name 'Des Richardson'
_sydney_internal_collection_date 2018-09-24
_sydney_internal_collection_user wlew0588
_sydney_internal_process_date 2018-09-27
_sydney_internal_process_user wlew0588
_sydney_internal_solution_date 2018-09-27
_sydney_internal_solution_user wlew0588
_sydney_internal_refine_date 2018-10-04
_sydney_internal_refine_user wlew0588
_sydney_internal_check_and_archive_date 2018-10-05
_sydney_internal_check_user wlew0588
_shelx_shelxl_version_number 2018/3
_chemical_oxdiff_formula 'C30H34N10S2Ni H2Cl2 H2O'
_chemical_oxdiff_usercomment ' '
_shelx_space_group_comment
;
The symmetry employed for this shelxl refinement is uniquely defined
by the following loop, which should always be used as a source of
symmetry information in preference to the above space-group names.
They are only intended as comments.
;
_shelx_estimated_absorpt_t_max 0.943
_shelx_estimated_absorpt_t_min 0.757
_reflns_odcompleteness_completeness 99.55
_reflns_odcompleteness_iscentric 1
_reflns_odcompleteness_theta 67.13
_olex2_refinement_description
;
1. Fixed Uiso
 At 1.2 times of:
  All C(H) groups, All C(H,H) groups, All N(H) groups
 At 1.5 times of:
  All C(H,H,H) groups, All O(H,H) groups
2.a Free rotating group:
 O1(H1A,H1B)
2.b Secondary CH2 refined with riding coordinates:
 C15(H15A,H15B), C35(H35A,H35B)
2.c Aromatic/amide H refined with riding coordinates:
 N2(H2), N22(H22), C1(H1), C2(H2A), C3(H3), C4(H4), C8(H8), C9(H9), C10(H10),
 C11(H11), C21(H21), C22(H22A), C23(H23), C24(H24), C28(H28), C29(H29),
 C30(H30), C31(H31)
2.d Idealised Me refined as rotating group:
 C14(H14A,H14B,H14C), C16(H16A,H16B,H16C), C34(H34A,H34B,H34C), C36(H36A,H36B,
 H36C)
;
_olex2_date_sample_data_collection 2018-10-24
_olex2_date_sample_submission 2018-09-19
_olex2_exptl_crystal_mounting_method 'in paratone on a loop'
_olex2_submission_original_sample_id Ni(Dp4e4mT)2
_olex2_submission_special_instructions 'No special instructions were received'
_oxdiff_exptl_absorpt_empirical_details
;
Empirical correction (ABSPACK) includes:
- Absorption correction using spherical harmonics
- Frame scaling
;
_oxdiff_exptl_absorpt_empirical_full_max 2.396
_oxdiff_exptl_absorpt_empirical_full_min 0.328

loop_
_space_group_symop_operation_xyz
'x, y, z'
'-x, -y, -z'

loop_
_atom_site_label
_atom_site_type_symbol
_atom_site_fract_x
_atom_site_fract_y
_atom_site_fract_z
_atom_site_U_iso_or_equiv
_atom_site_adp_type
_atom_site_occupancy
_atom_site_site_symmetry_order
_atom_site_calc_flag
_atom_site_refinement_flags_posn
_atom_site_refinement_flags_adp
_atom_site_refinement_flags_occupancy
_atom_site_disorder_assembly
_atom_site_disorder_group
Ni1 Ni 0.2782(2) 0.50700(16) 0.24779(12) 0.0439(5) Uani 1 1 d . . . . .
S1 S 0.5375(3) 0.6150(2) 0.28546(17) 0.0450(7) Uani 1 1 d . . . . .
S21 S 0.3240(3) 0.4479(2) 0.09327(17) 0.0455(7) Uani 1 1 d . . . . .
N1 N 0.0391(9) 0.4612(7) 0.2123(5) 0.040(2) Uani 1 1 d . . . . .
N2 N 0.1120(10) 0.8018(7) 0.1737(6) 0.046(2) Uani 1 1 d . . . . .
H2 H 0.134212 0.807125 0.235272 0.056 Uiso 1 1 calc R . . . .
N3 N 0.2539(10) 0.6364(8) 0.2125(5) 0.046(2) Uani 1 1 d . . . . .
N4 N 0.3648(10) 0.7247(8) 0.2137(6) 0.050(2) Uani 1 1 d . . . . .
N5 N 0.6150(10) 0.8086(8) 0.2560(6) 0.048(2) Uani 1 1 d . . . . .
N21 N 0.2357(9) 0.5109(7) 0.3911(5) 0.042(2) Uani 1 1 d . . . . .
N22 N 0.2397(10) 0.1738(7) 0.3618(6) 0.045(2) Uani 1 1 d . . . . .
H22 H 0.168262 0.166796 0.315910 0.054 Uiso 1 1 calc R . . . .
N23 N 0.2906(9) 0.3711(7) 0.2765(6) 0.042(2) Uani 1 1 d . . . . .
N24 N 0.3160(9) 0.3024(8) 0.2117(5) 0.046(2) Uani 1 1 d . . . . .
N25 N 0.3449(10) 0.2638(8) 0.0564(6) 0.048(2) Uani 1 1 d . . . . .
C1 C -0.0627(13) 0.3758(9) 0.2221(6) 0.042(3) Uani 1 1 d . . . . .
H1 H -0.029029 0.325641 0.248586 0.051 Uiso 1 1 calc R . . . .
C2 C -0.2168(13) 0.3546(10) 0.1959(8) 0.053(3) Uani 1 1 d . . . . .
H2A H -0.288723 0.292236 0.205935 0.063 Uiso 1 1 calc R . . . .
C3 C -0.2633(12) 0.4263(10) 0.1547(7) 0.053(3) Uani 1 1 d . . . . .
H3 H -0.367932 0.413046 0.133012 0.063 Uiso 1 1 calc R . . . .
C4 C -0.1579(12) 0.5173(9) 0.1451(7) 0.044(3) Uani 1 1 d . . . . .
H4 H -0.189282 0.568217 0.118491 0.053 Uiso 1 1 calc R . . . .
C5 C -0.0064(12) 0.5338(9) 0.1745(6) 0.046(3) Uani 1 1 d . . . . .
C6 C 0.1185(11) 0.6302(9) 0.1721(7) 0.041(3) Uani 1 1 d . . . . .
C7 C 0.0914(11) 0.7141(9) 0.1241(8) 0.044(3) Uani 1 1 d . . . . .
C8 C 0.0504(12) 0.7036(9) 0.0269(7) 0.046(3) Uani 1 1 d . . . . .
H8 H 0.030167 0.640630 -0.009481 0.055 Uiso 1 1 calc R . . . .
C9 C 0.0397(11) 0.7856(10) -0.0151(7) 0.051(3) Uani 1 1 d . . . . .
H9 H 0.014429 0.780187 -0.081403 0.061 Uiso 1 1 calc R . . . .
C10 C 0.0662(13) 0.8775(10) 0.0399(9) 0.053(3) Uani 1 1 d . . . . .
H10 H 0.060424 0.935136 0.011584 0.064 Uiso 1 1 calc R . . . .
C11 C 0.1004(13) 0.8822(10) 0.1346(9) 0.055(3) Uani 1 1 d . . . . .
H11 H 0.116151 0.943342 0.173226 0.066 Uiso 1 1 calc R . . . .
C12 C 0.5025(11) 0.7205(9) 0.2508(6) 0.042(3) Uani 1 1 d . . . . .
C14 C 0.7685(12) 0.8180(9) 0.2959(8) 0.051(3) Uani 1 1 d . . . . .
H14A H 0.764668 0.808493 0.363439 0.076 Uiso 1 1 calc GR . . . .
H14B H 0.837971 0.884781 0.288125 0.076 Uiso 1 1 calc GR . . . .
H14C H 0.806355 0.767127 0.262868 0.076 Uiso 1 1 calc GR . . . .
C15 C 0.5936(13) 0.8991(9) 0.2219(8) 0.048(3) Uani 1 1 d . . . . .
H15A H 0.504473 0.879742 0.174461 0.057 Uiso 1 1 calc R . . . .
H15B H 0.685981 0.934560 0.190025 0.057 Uiso 1 1 calc R . . . .
C16 C 0.5672(16) 0.9684(11) 0.3001(9) 0.066(4) Uani 1 1 d . . . . .
H16A H 0.540265 1.023267 0.273229 0.099 Uiso 1 1 calc GR . . . .
H16B H 0.661160 0.995821 0.342159 0.099 Uiso 1 1 calc GR . . . .
H16C H 0.482878 0.931715 0.336269 0.099 Uiso 1 1 calc GR . . . .
C21 C 0.2005(10) 0.5827(9) 0.4428(7) 0.042(3) Uani 1 1 d . . . . .
H21 H 0.189508 0.638530 0.413361 0.050 Uiso 1 1 calc R . . . .
C22 C 0.1790(12) 0.5782(9) 0.5410(8) 0.049(3) Uani 1 1 d . . . . .
H22A H 0.155235 0.629951 0.578426 0.059 Uiso 1 1 calc R . . . .
C23 C 0.1943(12) 0.4960(10) 0.5786(7) 0.052(3) Uani 1 1 d . . . . .
H23 H 0.181739 0.490942 0.644325 0.063 Uiso 1 1 calc R . . . .
C24 C 0.2275(11) 0.4189(9) 0.5247(6) 0.045(3) Uani 1 1 d . . . . .
H24 H 0.236496 0.361671 0.552491 0.054 Uiso 1 1 calc R . . . .
C25 C 0.2471(11) 0.4283(9) 0.4289(8) 0.046(3) Uani 1 1 d . . . . .
C26 C 0.2832(11) 0.3536(9) 0.3649(7) 0.040(3) Uani 1 1 d . . . . .
C27 C 0.3180(11) 0.2679(9) 0.3992(7) 0.044(3) Uani 1 1 d . . . . .
C28 C 0.4338(12) 0.2758(10) 0.4693(7) 0.047(3) Uani 1 1 d . . . . .
H28 H 0.492278 0.340308 0.498033 0.057 Uiso 1 1 calc R . . . .
C29 C 0.4655(13) 0.1935(10) 0.4981(7) 0.055(3) Uani 1 1 d . . . . .
H29 H 0.546314 0.201099 0.545147 0.066 Uiso 1 1 calc R . . . .
C30 C 0.3796(15) 0.0994(11) 0.4583(7) 0.060(4) Uani 1 1 d . . . . .
H30 H 0.400431 0.041694 0.477949 0.072 Uiso 1 1 calc R . . . .
C31 C 0.2627(13) 0.0897(10) 0.3894(7) 0.051(3) Uani 1 1 d . . . . .
H31 H 0.200200 0.025500 0.362288 0.061 Uiso 1 1 calc R . . . .
C32 C 0.3279(11) 0.3327(8) 0.1230(6) 0.038(2) Uani 1 1 d . . . . .
C34 C 0.3790(14) 0.2864(11) -0.0385(7) 0.062(4) Uani 1 1 d . . . . .
H34A H 0.449526 0.250993 -0.062038 0.092 Uiso 1 1 calc GR . . . .
H34B H 0.427287 0.358683 -0.038840 0.092 Uiso 1 1 calc GR . . . .
H34C H 0.283520 0.264937 -0.079567 0.092 Uiso 1 1 calc GR . . . .
C35 C 0.3132(13) 0.1578(10) 0.0701(7) 0.053(3) Uani 1 1 d . . . . .
H35A H 0.265761 0.117045 0.010058 0.064 Uiso 1 1 calc R . . . .
H35B H 0.237343 0.140603 0.118711 0.064 Uiso 1 1 calc R . . . .
C36 C 0.4553(15) 0.1293(11) 0.1008(11) 0.075(4) Uani 1 1 d . . . . .
H36A H 0.535617 0.152432 0.056869 0.112 Uiso 1 1 calc GR . . . .
H36B H 0.427870 0.056391 0.100255 0.112 Uiso 1 1 calc GR . . . .
H36C H 0.493581 0.160831 0.164998 0.112 Uiso 1 1 calc GR . . . .
Cl1 Cl 0.1604(4) 0.8320(3) 0.38687(19) 0.0595(8) Uani 1 1 d . . . . .
Cl2 Cl -0.0310(3) 0.0843(2) 0.21613(18) 0.0543(8) Uani 1 1 d . . . . .
O1 O -0.0797(16) 0.2201(8) 0.3987(7) 0.090(3) Uani 1 1 d . . . . .
H1A H -0.098829 0.174422 0.352666 0.134 Uiso 1 1 d G . . . .
H1B H -0.104094 0.188722 0.447176 0.134 Uiso 1 1 d G . . . .

loop_
_atom_site_aniso_label
_atom_site_aniso_U_11
_atom_site_aniso_U_22
_atom_site_aniso_U_33
_atom_site_aniso_U_23
_atom_site_aniso_U_13
_atom_site_aniso_U_12
Ni1 0.0386(9) 0.0691(15) 0.0304(8) 0.0129(8) 0.0029(7) 0.0237(9)
S1 0.0372(13) 0.070(2) 0.0337(11) 0.0135(12) 0.0032(10) 0.0227(13)
S21 0.0415(13) 0.068(2) 0.0316(11) 0.0121(12) 0.0027(10) 0.0224(14)
N1 0.033(4) 0.066(7) 0.022(3) 0.009(4) 0.002(3) 0.015(5)
N2 0.047(5) 0.063(7) 0.038(4) 0.015(5) 0.004(4) 0.027(5)
N3 0.041(5) 0.079(8) 0.019(3) 0.000(4) -0.002(3) 0.021(5)
N4 0.039(5) 0.074(8) 0.036(4) 0.008(4) 0.004(4) 0.015(5)
N5 0.043(5) 0.067(7) 0.039(4) 0.010(4) 0.005(4) 0.023(5)
N21 0.033(4) 0.074(7) 0.025(4) 0.002(4) 0.004(3) 0.027(5)
N22 0.051(5) 0.056(7) 0.031(4) 0.010(4) 0.001(4) 0.021(5)
N23 0.036(4) 0.060(7) 0.037(4) 0.012(4) 0.000(3) 0.024(5)
N24 0.036(4) 0.083(8) 0.024(4) 0.012(4) 0.002(3) 0.025(5)
N25 0.045(5) 0.064(7) 0.041(5) 0.015(5) 0.006(4) 0.023(5)
C1 0.063(7) 0.045(8) 0.021(4) 0.003(4) 0.000(4) 0.019(6)
C2 0.050(6) 0.069(9) 0.041(5) 0.014(5) -0.004(5) 0.018(6)
C3 0.032(5) 0.088(10) 0.036(5) 0.003(6) -0.002(4) 0.018(6)
C4 0.043(6) 0.064(9) 0.030(5) 0.010(5) 0.004(4) 0.023(6)
C5 0.053(6) 0.073(9) 0.021(4) 0.010(5) 0.003(4) 0.031(6)
C6 0.035(5) 0.061(8) 0.029(4) 0.003(5) 0.004(4) 0.019(5)
C7 0.031(5) 0.056(8) 0.048(6) 0.011(5) 0.004(4) 0.016(5)
C8 0.046(6) 0.053(8) 0.041(5) 0.004(5) -0.009(4) 0.020(5)
C9 0.041(6) 0.089(10) 0.032(5) 0.024(6) 0.002(4) 0.029(6)
C10 0.045(6) 0.067(10) 0.055(7) 0.022(6) 0.003(5) 0.025(6)
C11 0.047(6) 0.067(9) 0.054(7) 0.012(6) 0.014(5) 0.020(6)
C12 0.035(5) 0.063(8) 0.025(4) -0.003(4) 0.000(4) 0.013(6)
C14 0.039(5) 0.074(9) 0.042(5) 0.016(6) 0.005(4) 0.018(6)
C15 0.045(6) 0.049(8) 0.043(5) 0.002(5) 0.000(5) 0.006(5)
C16 0.072(8) 0.088(11) 0.048(6) 0.017(7) 0.008(6) 0.036(8)
C21 0.026(4) 0.059(8) 0.040(5) 0.013(5) -0.009(4) 0.012(5)
C22 0.045(6) 0.065(9) 0.043(6) 0.012(6) 0.000(5) 0.022(6)
C23 0.045(6) 0.095(10) 0.025(4) 0.014(5) 0.004(4) 0.032(6)
C24 0.045(6) 0.074(9) 0.023(4) 0.009(5) 0.001(4) 0.030(6)
C25 0.036(5) 0.062(9) 0.047(6) 0.013(5) -0.005(4) 0.023(6)
C26 0.035(5) 0.055(8) 0.035(5) 0.011(5) 0.006(4) 0.020(5)
C27 0.032(5) 0.067(9) 0.029(4) 0.005(5) 0.006(4) 0.010(5)
C28 0.049(6) 0.073(9) 0.032(5) 0.008(5) 0.007(4) 0.035(6)
C29 0.050(6) 0.093(11) 0.025(4) 0.002(6) 0.003(4) 0.028(7)
C30 0.087(9) 0.084(11) 0.026(5) 0.012(6) 0.005(5) 0.052(8)
C31 0.053(6) 0.076(10) 0.027(4) 0.010(5) 0.005(4) 0.022(6)
C32 0.031(5) 0.053(8) 0.028(4) -0.002(4) 0.005(4) 0.010(5)
C34 0.066(8) 0.109(12) 0.020(4) 0.007(5) 0.014(4) 0.040(8)
C35 0.053(6) 0.079(10) 0.031(5) 0.015(5) 0.008(4) 0.021(6)
C36 0.061(8) 0.081(12) 0.082(10) 0.017(8) -0.006(7) 0.020(8)
Cl1 0.0660(18) 0.082(2) 0.0371(12) 0.0128(14) 0.0014(12) 0.0313(17)
Cl2 0.0441(14) 0.079(2) 0.0427(13) 0.0148(13) 0.0015(10) 0.0204(14)
O1 0.124(9) 0.102(9) 0.053(5) 0.022(6) 0.028(6) 0.044(8)

loop_
_atom_type_symbol
_atom_type_description
_atom_type_scat_dispersion_real
_atom_type_scat_dispersion_imag
_atom_type_scat_source
C C 0.0181 0.0091 'International Tables Vol C Tables 4.2.6.8 and 6.1.1.4'
H H 0.0000 0.0000 'International Tables Vol C Tables 4.2.6.8 and 6.1.1.4'
Cl Cl 0.3639 0.7018 'International Tables Vol C Tables 4.2.6.8 and 6.1.1.4'
N N 0.0311 0.0180 'International Tables Vol C Tables 4.2.6.8 and 6.1.1.4'
Ni Ni -3.0029 0.5091 'International Tables Vol C Tables 4.2.6.8 and 6.1.1.4'
O O 0.0492 0.0322 'International Tables Vol C Tables 4.2.6.8 and 6.1.1.4'
S S 0.3331 0.5567 'International Tables Vol C Tables 4.2.6.8 and 6.1.1.4'

loop_
_exptl_crystal_face_index_h
_exptl_crystal_face_index_k
_exptl_crystal_face_index_l
_exptl_crystal_face_perp_dist
0 1 0 0.0060
0 -1 0 0.0100
1 -2 5 0.0024
5 -3 -3 0.0478
-5 3 3 0.0288
-1 2 -5 0.0295

loop_
_geom_angle_atom_site_label_1
_geom_angle_atom_site_label_2
_geom_angle_atom_site_label_3
_geom_angle
_geom_angle_site_symmetry_1
_geom_angle_site_symmetry_3
_geom_angle_publ_flag
S21 Ni1 S1 95.20(11) . . ?
N1 Ni1 S1 160.0(3) . . ?
N1 Ni1 S21 91.0(2) . . ?
N3 Ni1 S1 80.4(3) . . ?
N3 Ni1 S21 96.2(2) . . ?
N3 Ni1 N1 80.1(4) . . ?
N3 Ni1 N21 102.6(3) . . ?
N3 Ni1 N23 176.0(4) . . ?
N21 Ni1 S1 90.7(2) . . ?
N21 Ni1 S21 161.0(3) . . ?
N21 Ni1 N1 89.5(3) . . ?
N23 Ni1 S1 103.1(2) . . ?
N23 Ni1 S21 81.6(3) . . ?
N23 Ni1 N1 96.5(4) . . ?
N23 Ni1 N21 79.5(4) . . ?
C12 S1 Ni1 95.1(4) . . ?
C32 S21 Ni1 95.4(3) . . ?
C1 N1 Ni1 128.6(7) . . ?
C1 N1 C5 119.4(9) . . ?
C5 N1 Ni1 112.0(7) . . ?
C7 N2 H2 118.5 . . ?
C7 N2 C11 122.9(10) . . ?
C11 N2 H2 118.5 . . ?
N4 N3 Ni1 127.2(7) . . ?
C6 N3 Ni1 115.5(9) . . ?
C6 N3 N4 116.6(10) . . ?
N3 N4 C12 111.7(10) . . ?
C12 N5 C14 120.4(10) . . ?
C12 N5 C15 123.5(9) . . ?
C14 N5 C15 116.1(10) . . ?
C21 N21 Ni1 126.8(7) . . ?
C21 N21 C25 121.4(9) . . ?
C25 N21 Ni1 111.8(7) . . ?
C27 N22 H22 117.5 . . ?
C31 N22 H22 117.5 . . ?
C31 N22 C27 125.0(10) . . ?
N24 N23 Ni1 124.6(7) . . ?
C26 N23 Ni1 115.9(8) . . ?
C26 N23 N24 119.4(9) . . ?
N23 N24 C32 112.9(9) . . ?
C32 N25 C34 122.1(10) . . ?
C32 N25 C35 123.6(9) . . ?
C34 N25 C35 113.9(10) . . ?
N1 C1 H1 118.4 . . ?
N1 C1 C2 123.2(11) . . ?
C2 C1 H1 118.4 . . ?
C1 C2 H2A 121.1 . . ?
C3 C2 C1 117.9(12) . . ?
C3 C2 H2A 121.1 . . ?
C2 C3 H3 120.2 . . ?
C4 C3 C2 119.7(10) . . ?
C4 C3 H3 120.2 . . ?
C3 C4 H4 120.4 . . ?
C3 C4 C5 119.2(10) . . ?
C5 C4 H4 120.4 . . ?
N1 C5 C4 120.7(11) . . ?
N1 C5 C6 114.6(9) . . ?
C4 C5 C6 124.7(10) . . ?
N3 C6 C5 116.6(10) . . ?
N3 C6 C7 122.1(10) . . ?
C5 C6 C7 121.3(9) . . ?
N2 C7 C6 119.4(9) . . ?
N2 C7 C8 119.1(11) . . ?
C8 C7 C6 121.4(11) . . ?
C7 C8 H8 120.5 . . ?
C9 C8 C7 118.9(11) . . ?
C9 C8 H8 120.5 . . ?
C8 C9 H9 120.0 . . ?
C8 C9 C10 119.9(10) . . ?
C10 C9 H9 120.1 . . ?
C9 C10 H10 120.8 . . ?
C11 C10 C9 118.5(12) . . ?
C11 C10 H10 120.8 . . ?
N2 C11 C10 120.6(12) . . ?
N2 C11 H11 119.7 . . ?
C10 C11 H11 119.7 . . ?
N4 C12 S1 125.4(9) . . ?
N5 C12 S1 121.3(7) . . ?
N5 C12 N4 113.2(10) . . ?
N5 C14 H14A 109.5 . . ?
N5 C14 H14B 109.5 . . ?
N5 C14 H14C 109.5 . . ?
H14A C14 H14B 109.5 . . ?
H14A C14 H14C 109.5 . . ?
H14B C14 H14C 109.5 . . ?
N5 C15 H15A 109.1 . . ?
N5 C15 H15B 109.1 . . ?
N5 C15 C16 112.4(10) . . ?
H15A C15 H15B 107.9 . . ?
C16 C15 H15A 109.1 . . ?
C16 C15 H15B 109.1 . . ?
C15 C16 H16A 109.5 . . ?
C15 C16 H16B 109.5 . . ?
C15 C16 H16C 109.5 . . ?
H16A C16 H16B 109.5 . . ?
H16A C16 H16C 109.5 . . ?
H16B C16 H16C 109.5 . . ?
N21 C21 H21 119.2 . . ?
N21 C21 C22 121.5(10) . . ?
C22 C21 H21 119.2 . . ?
C21 C22 H22A 121.7 . . ?
C23 C22 C21 116.5(11) . . ?
C23 C22 H22A 121.7 . . ?
C22 C23 H23 118.7 . . ?
C22 C23 C24 122.6(9) . . ?
C24 C23 H23 118.7 . . ?
C23 C24 H24 121.1 . . ?
C25 C24 C23 117.8(11) . . ?
C25 C24 H24 121.1 . . ?
N21 C25 C24 120.1(11) . . ?
N21 C25 C26 116.5(9) . . ?
C24 C25 C26 123.4(11) . . ?
N23 C26 C25 115.9(10) . . ?
N23 C26 C27 122.2(10) . . ?
C27 C26 C25 121.7(9) . . ?
N22 C27 C26 120.7(9) . . ?
N22 C27 C28 115.6(11) . . ?
C28 C27 C26 123.7(11) . . ?
C27 C28 H28 119.0 . . ?
C29 C28 C27 122.0(12) . . ?
C29 C28 H28 119.0 . . ?
C28 C29 H29 120.2 . . ?
C28 C29 C30 119.6(11) . . ?
C30 C29 H29 120.2 . . ?
C29 C30 H30 120.3 . . ?
C29 C30 C31 119.4(12) . . ?
C31 C30 H30 120.3 . . ?
N22 C31 C30 118.4(12) . . ?
N22 C31 H31 120.8 . . ?
C30 C31 H31 120.8 . . ?
N24 C32 S21 125.4(8) . . ?
N25 C32 S21 120.5(8) . . ?
N25 C32 N24 114.1(10) . . ?
N25 C34 H34A 109.5 . . ?
N25 C34 H34B 109.5 . . ?
N25 C34 H34C 109.5 . . ?
H34A C34 H34B 109.5 . . ?
H34A C34 H34C 109.5 . . ?
H34B C34 H34C 109.5 . . ?
N25 C35 H35A 108.7 . . ?
N25 C35 H35B 108.7 . . ?
N25 C35 C36 114.2(10) . . ?
H35A C35 H35B 107.6 . . ?
C36 C35 H35A 108.7 . . ?
C36 C35 H35B 108.7 . . ?
C35 C36 H36A 109.5 . . ?
C35 C36 H36B 109.5 . . ?
C35 C36 H36C 109.5 . . ?
H36A C36 H36B 109.5 . . ?
H36A C36 H36C 109.5 . . ?
H36B C36 H36C 109.5 . . ?
H1A O1 H1B 104.5 . . ?

loop_
_geom_bond_atom_site_label_1
_geom_bond_atom_site_label_2
_geom_bond_distance
_geom_bond_site_symmetry_2
_geom_bond_publ_flag
Ni1 S1 2.406(3) . ?
Ni1 S21 2.378(3) . ?
Ni1 N1 2.108(8) . ?
Ni1 N3 2.003(10) . ?
Ni1 N21 2.085(7) . ?
Ni1 N23 2.026(9) . ?
S1 C12 1.719(12) . ?
S21 C32 1.720(12) . ?
N1 C1 1.300(13) . ?
N1 C5 1.356(13) . ?
N2 H2 0.8800 . ?
N2 C7 1.327(14) . ?
N2 C11 1.333(14) . ?
N3 N4 1.343(13) . ?
N3 C6 1.317(12) . ?
N4 C12 1.364(13) . ?
N5 C12 1.345(14) . ?
N5 C14 1.455(13) . ?
N5 C15 1.465(14) . ?
N21 C21 1.326(14) . ?
N21 C25 1.352(14) . ?
N22 H22 0.8800 . ?
N22 C27 1.352(14) . ?
N22 C31 1.351(14) . ?
N23 N24 1.356(13) . ?
N23 C26 1.300(13) . ?
N24 C32 1.361(13) . ?
N25 C32 1.346(14) . ?
N25 C34 1.435(13) . ?
N25 C35 1.464(15) . ?
C1 H1 0.9500 . ?
C1 C2 1.377(15) . ?
C2 H2A 0.9500 . ?
C2 C3 1.372(16) . ?
C3 H3 0.9500 . ?
C3 C4 1.371(16) . ?
C4 H4 0.9500 . ?
C4 C5 1.373(14) . ?
C5 C6 1.491(16) . ?
C6 C7 1.490(15) . ?
C7 C8 1.398(15) . ?
C8 H8 0.9500 . ?
C8 C9 1.371(15) . ?
C9 H9 0.9500 . ?
C9 C10 1.404(17) . ?
C10 H10 0.9500 . ?
C10 C11 1.358(17) . ?
C11 H11 0.9500 . ?
C14 H14A 0.9800 . ?
C14 H14B 0.9800 . ?
C14 H14C 0.9800 . ?
C15 H15A 0.9900 . ?
C15 H15B 0.9900 . ?
C15 C16 1.492(16) . ?
C16 H16A 0.9800 . ?
C16 H16B 0.9800 . ?
C16 H16C 0.9800 . ?
C21 H21 0.9500 . ?
C21 C22 1.420(15) . ?
C22 H22A 0.9500 . ?
C22 C23 1.356(15) . ?
C23 H23 0.9500 . ?
C23 C24 1.393(16) . ?
C24 H24 0.9500 . ?
C24 C25 1.390(14) . ?
C25 C26 1.455(15) . ?
C26 C27 1.453(15) . ?
C27 C28 1.395(14) . ?
C28 H28 0.9500 . ?
C28 C29 1.368(16) . ?
C29 H29 0.9500 . ?
C29 C30 1.377(17) . ?
C30 H30 0.9500 . ?
C30 C31 1.386(16) . ?
C31 H31 0.9500 . ?
C34 H34A 0.9800 . ?
C34 H34B 0.9800 . ?
C34 H34C 0.9800 . ?
C35 H35A 0.9900 . ?
C35 H35B 0.9900 . ?
C35 C36 1.529(16) . ?
C36 H36A 0.9800 . ?
C36 H36B 0.9800 . ?
C36 H36C 0.9800 . ?
O1 H1A 0.8501 . ?
O1 H1B 0.8500 . ?

loop_
_geom_hbond_atom_site_label_D
_geom_hbond_atom_site_label_H
_geom_hbond_atom_site_label_A
_geom_hbond_distance_DH
_geom_hbond_distance_HA
_geom_hbond_distance_DA
_geom_hbond_angle_DHA
_geom_hbond_site_symmetry_A
_geom_hbond_publ_flag
N2 H2 Cl1 0.88 2.14 3.013(9) 170.7 . yes
N22 H22 Cl2 0.88 2.21 3.038(9) 155.9 . yes
O1 H1A Cl2 0.85 2.43 3.217(11) 153.8 . yes
O1 H1B Cl1 0.85 2.45 3.252(10) 156.7 2_566 yes

loop_
_geom_torsion_atom_site_label_1
_geom_torsion_atom_site_label_2
_geom_torsion_atom_site_label_3
_geom_torsion_atom_site_label_4
_geom_torsion
_geom_torsion_site_symmetry_1
_geom_torsion_site_symmetry_2
_geom_torsion_site_symmetry_3
_geom_torsion_site_symmetry_4
_geom_torsion_publ_flag
Ni1 S1 C12 N4 -1.3(8) . . . . ?
Ni1 S1 C12 N5 -179.4(7) . . . . ?
Ni1 S21 C32 N24 -3.4(9) . . . . ?
Ni1 S21 C32 N25 177.1(8) . . . . ?
Ni1 N1 C1 C2 -179.9(8) . . . . ?
Ni1 N1 C5 C4 178.7(7) . . . . ?
Ni1 N1 C5 C6 -3.6(10) . . . . ?
Ni1 N3 N4 C12 -5.4(11) . . . . ?
Ni1 N3 C6 C5 11.3(11) . . . . ?
Ni1 N3 C6 C7 -167.3(7) . . . . ?
Ni1 N21 C21 C22 -177.9(7) . . . . ?
Ni1 N21 C25 C24 177.9(8) . . . . ?
Ni1 N21 C25 C26 -0.9(11) . . . . ?
Ni1 N23 N24 C32 -1.9(11) . . . . ?
Ni1 N23 C26 C25 7.7(12) . . . . ?
Ni1 N23 C26 C27 -168.7(8) . . . . ?
N1 C1 C2 C3 2.1(16) . . . . ?
N1 C5 C6 N3 -4.8(12) . . . . ?
N1 C5 C6 C7 173.7(8) . . . . ?
N2 C7 C8 C9 3.1(16) . . . . ?
N3 N4 C12 S1 3.9(12) . . . . ?
N3 N4 C12 N5 -177.9(8) . . . . ?
N3 C6 C7 N2 -60.9(13) . . . . ?
N3 C6 C7 C8 116.6(12) . . . . ?
N4 N3 C6 C5 -177.4(8) . . . . ?
N4 N3 C6 C7 4.0(13) . . . . ?
N21 C21 C22 C23 -0.9(15) . . . . ?
N21 C25 C26 N23 -4.4(14) . . . . ?
N21 C25 C26 C27 172.0(9) . . . . ?
N22 C27 C28 C29 0.1(14) . . . . ?
N23 N24 C32 S21 3.8(12) . . . . ?
N23 N24 C32 N25 -176.6(8) . . . . ?
N23 C26 C27 N22 -57.6(14) . . . . ?
N23 C26 C27 C28 120.8(12) . . . . ?
N24 N23 C26 C25 -176.7(9) . . . . ?
N24 N23 C26 C27 6.9(15) . . . . ?
C1 N1 C5 C4 -1.2(14) . . . . ?
C1 N1 C5 C6 176.6(8) . . . . ?
C1 C2 C3 C4 -3.0(16) . . . . ?
C2 C3 C4 C5 1.9(15) . . . . ?
C3 C4 C5 N1 0.3(15) . . . . ?
C3 C4 C5 C6 -177.3(9) . . . . ?
C4 C5 C6 N3 172.8(9) . . . . ?
C4 C5 C6 C7 -8.6(15) . . . . ?
C5 N1 C1 C2 0.0(14) . . . . ?
C5 C6 C7 N2 120.6(10) . . . . ?
C5 C6 C7 C8 -61.8(14) . . . . ?
C6 N3 N4 C12 -175.5(8) . . . . ?
C6 C7 C8 C9 -174.5(9) . . . . ?
C7 N2 C11 C10 0.0(17) . . . . ?
C7 C8 C9 C10 -1.6(16) . . . . ?
C8 C9 C10 C11 -0.7(16) . . . . ?
C9 C10 C11 N2 1.6(17) . . . . ?
C11 N2 C7 C6 175.2(9) . . . . ?
C11 N2 C7 C8 -2.4(15) . . . . ?
C12 N5 C15 C16 99.0(12) . . . . ?
C14 N5 C12 S1 -3.1(12) . . . . ?
C14 N5 C12 N4 178.6(9) . . . . ?
C14 N5 C15 C16 -81.7(12) . . . . ?
C15 N5 C12 S1 176.1(8) . . . . ?
C15 N5 C12 N4 -2.2(13) . . . . ?
C21 N21 C25 C24 -2.4(15) . . . . ?
C21 N21 C25 C26 178.8(9) . . . . ?
C21 C22 C23 C24 -0.7(17) . . . . ?
C22 C23 C24 C25 0.7(17) . . . . ?
C23 C24 C25 N21 0.8(15) . . . . ?
C23 C24 C25 C26 179.6(10) . . . . ?
C24 C25 C26 N23 176.8(10) . . . . ?
C24 C25 C26 C27 -6.8(16) . . . . ?
C25 N21 C21 C22 2.4(15) . . . . ?
C25 C26 C27 N22 126.2(11) . . . . ?
C25 C26 C27 C28 -55.4(15) . . . . ?
C26 N23 N24 C32 -177.2(9) . . . . ?
C26 C27 C28 C29 -178.4(9) . . . . ?
C27 N22 C31 C30 -3.1(15) . . . . ?
C27 C28 C29 C30 -1.2(16) . . . . ?
C28 C29 C30 C31 0.3(16) . . . . ?
C29 C30 C31 N22 1.7(16) . . . . ?
C31 N22 C27 C26 -179.4(9) . . . . ?
C31 N22 C27 C28 2.2(14) . . . . ?
C32 N25 C35 C36 -96.1(12) . . . . ?
C34 N25 C32 S21 7.8(14) . . . . ?
C34 N25 C32 N24 -171.8(10) . . . . ?
C34 N25 C35 C36 90.7(12) . . . . ?
C35 N25 C32 S21 -164.9(8) . . . . ?
C35 N25 C32 N24 15.5(14) . . . . ?

loop_
_exptl_oxdiff_crystal_face_indexfrac_h
_exptl_oxdiff_crystal_face_indexfrac_k
_exptl_oxdiff_crystal_face_indexfrac_l
_exptl_oxdiff_crystal_face_x
_exptl_oxdiff_crystal_face_y
_exptl_oxdiff_crystal_face_z
-0.0028 1.0027 -0.0030 0.0181 -0.0277 0.1106
0.0028 -1.0027 0.0030 -0.0181 0.0277 -0.1106
1.0366 -2.0054 4.9845 -0.5852 -0.0423 -0.0421
4.9895 -2.9761 -3.0832 0.0934 -0.8292 -0.3346
-4.9895 2.9761 3.0832 -0.0934 0.8292 0.3346
-1.0366 2.0054 -4.9845 0.5852 0.0423 0.0421
